data_2223211
loop_
_publ_author_name
'Zemama, Redwan Mohamed'
'Amari, Ibtissam'
'Bouhfid, Rachid'
'Essassi, El Mokhtar'
'Ng, Seik Weng'

_publ_section_title 1-Benzyl-3-[(dimethylamino)methylene]-4-phenyl-1<i>H</i>-1,4-benzodiazepin-2(3<i>H</i>)-one
_journal_coeditor_code TK2525
_journal_issue 9
_journal_name_full 'Acta Crystallographica Section E'
_journal_page_first o2160
_journal_paper_doi 10.1107/S1600536809031687
_journal_volume 65
_journal_year 2009
_chemical_formula_iupac 'C25 H23 N3 O'
_chemical_formula_moiety 'C25 H23 N3 O'
_chemical_formula_sum 'C25 H23 N3 O'
_chemical_formula_weight 381.46
_chemical_name_systematic
;
1-Benzyl-3-[(dimethylamino)methylene]-4-phenyl-1<i>H</i>-
1,4-benzodiazepin-2(3<i>H</i>)-one
;
_space_group_IT_number 4
_symmetry_cell_setting monoclinic
_symmetry_space_group_name_Hall 'P 2yb'
_symmetry_space_group_name_H-M 'P 1 21 1'
_atom_sites_solution_hydrogens geom
_atom_sites_solution_primary direct
_atom_sites_solution_secondary difmap
_audit_creation_method SHELXL-97
_cell_angle_alpha 90
_cell_angle_beta 115.6440(10)
_cell_angle_gamma 90
_cell_formula_units_Z 4
_cell_length_a 8.9733(3)
_cell_length_b 26.3103(7)
_cell_length_c 9.9312(3)
_cell_measurement_reflns_used 9099
_cell_measurement_temperature 293(2)
_cell_measurement_theta_max 28.2
_cell_measurement_theta_min 2.3
_cell_volume 2113.71(11)
_computing_cell_refinement 'SAINT (Bruker, 2005)'
_computing_data_collection 'APEX2 (Bruker, 2005)'
_computing_data_reduction 'SAINT (Bruker, 2005)'
_computing_molecular_graphics 'X-SEED (Barbour, 2001)'
_computing_publication_material 'publCIF (Westrip, 2009)'
_computing_structure_refinement 'SHELXL97 (Sheldrick, 2008)'
_computing_structure_solution 'SHELXS97 (Sheldrick, 2008)'
_diffrn_ambient_temperature 293(2)
_diffrn_measured_fraction_theta_full 0.998
_diffrn_measured_fraction_theta_max 0.998
_diffrn_measurement_device_type 'Bruker APEX2'
_diffrn_measurement_method '\f and \w'
_diffrn_radiation_monochromator graphite
_diffrn_radiation_source 'fine-focus sealed tube'
_diffrn_radiation_type MoK\a
_diffrn_radiation_wavelength 0.71073
_diffrn_reflns_av_R_equivalents 0.038
_diffrn_reflns_av_sigmaI/netI 0.030
_diffrn_reflns_limit_h_max 11
_diffrn_reflns_limit_h_min -11
_diffrn_reflns_limit_k_max 34
_diffrn_reflns_limit_k_min -33
_diffrn_reflns_limit_l_max 12
_diffrn_reflns_limit_l_min -12
_diffrn_reflns_number 25753
_diffrn_reflns_theta_full 27.5
_diffrn_reflns_theta_max 27.5
_diffrn_reflns_theta_min 2.3
_diffrn_standards_decay_% 0
_diffrn_standards_interval_count 0
_diffrn_standards_interval_time 0
_diffrn_standards_number 0
_exptl_absorpt_coefficient_mu 0.074
_exptl_absorpt_correction_type none
_exptl_crystal_colour Yellow
_exptl_crystal_density_diffrn 1.199
_exptl_crystal_density_method 'not measured'
_exptl_crystal_description Block
_exptl_crystal_F_000 808
_exptl_crystal_size_max 0.3
_exptl_crystal_size_mid 0.3
_exptl_crystal_size_min 0.3
_refine_diff_density_max 0.25
_refine_diff_density_min -0.17
_refine_ls_extinction_method none
_refine_ls_goodness_of_fit_ref 1.03
_refine_ls_hydrogen_treatment constr
_refine_ls_matrix_type full
_refine_ls_number_parameters 527
_refine_ls_number_reflns 4959
_refine_ls_number_restraints 1
_refine_ls_restrained_S_all 1.03
_refine_ls_R_factor_all 0.057
_refine_ls_R_factor_gt 0.043
_refine_ls_shift/su_max 0.001
_refine_ls_shift/su_mean 0.001
_refine_ls_structure_factor_coef Fsqd
_refine_ls_weighting_details 'calc w=1/[\s^2^(Fo^2^)+(0.0708P)^2^+0.1173P] where P=(Fo^2^+2Fc^2^)/3'
_refine_ls_weighting_scheme calc
_refine_ls_wR_factor_gt 0.109
_refine_ls_wR_factor_ref 0.118
_reflns_number_gt 4091
_reflns_number_total 4959
_reflns_threshold_expression I>2\s(I)
_cod_data_source_file tk2525.cif
_cod_data_source_block I
_cod_depositor_comments
;
The following automatic conversions were performed:
'_symmetry_cell_setting' value 'Monoclinic' changed to 'monoclinic'
according to '/home/saulius/struct/CIF-dictionaries/cif_core.dic'
dictionary named 'cif_core.dic' version 2.4.1 from
2010-06-29.

'_exptl_absorpt_correction_type' value 'None' changed to
'none' according to '/home/saulius/struct/CIF-dictionaries/cif_core.dic'
dictionary named 'cif_core.dic' version 2.4.1 from 2010-06-29.

Automatic conversion script
Id: cif_fix_enum 1527 2010-12-29 10:47:43Z saulius 

The following automatic conversions were performed:

'_symmetry_cell_setting' value 'Monoclinic' changed to 'monoclinic'
according to /home/saulius/struct/CIF-dictionaries/cif_core.dic
dictionary named 'cif_core.dic' version 2.4.1 from
2010-06-29.

'_exptl_absorpt_correction_type' value 'None' changed to
'none' according to
/home/saulius/struct/CIF-dictionaries/cif_core.dic dictionary named
'cif_core.dic' version 2.4.1 from 2010-06-29.

Automatic conversion script
Id: cif_fix_values 1715 2011-07-08 13:25:40Z adriana 
;
_cod_original_cell_volume 2113.70(10)
_cod_original_sg_symbol_H-M 'P 21'
_cod_database_code 2223211
_cod_database_fobs_code 2223211

loop_
_symmetry_equiv_pos_as_xyz
'x, y, z'
'-x, y+1/2, -z'

loop_
_atom_site_type_symbol
_atom_site_label
_atom_site_fract_x
_atom_site_fract_y
_atom_site_fract_z
_atom_site_U_iso_or_equiv
_atom_site_adp_type
_atom_site_calc_flag
_atom_site_refinement_flags
_atom_site_occupancy
_atom_site_disorder_assembly
_atom_site_disorder_group
O O1 0.4567(3) 0.50001(9) 0.2429(3) 0.0798(8) Uani d . 1 . .
O O2 -0.0517(2) 0.22010(11) 0.2356(2) 0.0676(7) Uani d . 1 . .
N N1 0.7169(3) 0.47041(9) 0.3628(3) 0.0533(6) Uani d . 1 . .
N N2 0.7751(3) 0.38557(8) 0.2028(3) 0.0442(5) Uani d . 1 . .
N N3 0.2708(3) 0.35681(10) 0.1081(3) 0.0594(6) Uani d . 1 . .
N N4 0.2245(2) 0.21276(8) 0.3724(2) 0.0389(4) Uani d . 1 . .
N N5 0.3779(2) 0.14267(8) 0.2472(2) 0.0387(4) Uani d . 1 . .
N N6 -0.0202(3) 0.18176(10) -0.1543(2) 0.0542(6) Uani d . 1 . .
C C1 0.7741(4) 0.52148(12) 0.4267(4) 0.0659(9) Uani d . 1 . .
H H1A 0.7646 0.5244 0.5200 0.079 Uiso calc R 1 . .
H H1B 0.7023 0.5469 0.3587 0.079 Uiso calc R 1 . .
C C2 0.9491(4) 0.53244(11) 0.4550(3) 0.0554(7) Uani d . 1 . .
C C3 1.0522(6) 0.55963(16) 0.5788(5) 0.0892(13) Uani d . 1 . .
H H3 1.0140 0.5697 0.6480 0.107 Uiso calc R 1 . .
C C4 1.2105(7) 0.5723(2) 0.6026(7) 0.120(2) Uani d . 1 . .
H H4 1.2771 0.5908 0.6871 0.144 Uiso calc R 1 . .
C C5 1.2692(6) 0.5583(2) 0.5057(7) 0.1061(17) Uani d . 1 . .
H H5 1.3760 0.5672 0.5222 0.127 Uiso calc R 1 . .
C C6 1.1719(5) 0.53067(18) 0.3822(5) 0.0850(11) Uani d . 1 . .
H H6 1.2128 0.5204 0.3150 0.102 Uiso calc R 1 . .
C C7 1.0129(4) 0.51803(13) 0.3574(4) 0.0646(8) Uani d . 1 . .
H H7 0.9474 0.4994 0.2728 0.077 Uiso calc R 1 . .
C C8 0.8150(3) 0.42770(10) 0.4385(3) 0.0462(6) Uani d . 1 . .
C C9 0.8904(4) 0.42662(13) 0.5933(4) 0.0609(8) Uani d . 1 . .
H H9 0.8712 0.4529 0.6464 0.073 Uiso calc R 1 . .
C C10 0.9937(4) 0.38716(15) 0.6696(4) 0.0653(8) Uani d . 1 . .
H H10 1.0424 0.3867 0.7734 0.078 Uiso calc R 1 . .
C C11 1.0243(4) 0.34859(13) 0.5920(4) 0.0584(7) Uani d . 1 . .
H H11 1.0934 0.3219 0.6434 0.070 Uiso calc R 1 . .
C C12 0.9533(3) 0.34936(11) 0.4390(3) 0.0475(6) Uani d . 1 . .
H H12 0.9785 0.3238 0.3874 0.057 Uiso calc R 1 . .
C C13 0.8435(3) 0.38794(9) 0.3592(3) 0.0404(5) Uani d . 1 . .
C C14 0.6213(3) 0.39644(10) 0.1254(3) 0.0426(6) Uani d . 1 . .
C C15 0.5592(3) 0.39494(11) -0.0400(3) 0.0507(7) Uani d . 1 . .
C C16 0.6396(4) 0.36447(14) -0.1030(4) 0.0643(8) Uani d . 1 . .
H H16 0.7246 0.3430 -0.0427 0.077 Uiso calc R 1 . .
C C17 0.5928(6) 0.36622(19) -0.2549(5) 0.0898(14) Uani d . 1 . .
H H17 0.6471 0.3461 -0.2967 0.108 Uiso calc R 1 . .
C C18 0.4649(7) 0.3979(2) -0.3453(5) 0.0981(16) Uani d . 1 . .
H H18 0.4348 0.3993 -0.4474 0.118 Uiso calc R 1 . .
C C19 0.3842(6) 0.4266(2) -0.2859(5) 0.0903(14) Uani d . 1 . .
H H19 0.2975 0.4474 -0.3473 0.108 Uiso calc R 1 . .
C C20 0.4305(4) 0.42525(15) -0.1321(4) 0.0696(9) Uani d . 1 . .
H H20 0.3739 0.4450 -0.0918 0.084 Uiso calc R 1 . .
C C21 0.5079(3) 0.41522(11) 0.1880(3) 0.0473(6) Uani d . 1 . .
C C22 0.5557(3) 0.46494(11) 0.2668(4) 0.0531(7) Uani d . 1 . .
C C23 0.3567(3) 0.39855(12) 0.1694(3) 0.0522(7) Uani d . 1 . .
H H23 0.3030 0.4207 0.2069 0.063 Uiso calc R 1 . .
C C24 0.1156(4) 0.34505(16) 0.1107(5) 0.0756(10) Uani d . 1 . .
H H24A 0.0819 0.3731 0.1530 0.113 Uiso calc R 1 . .
H H24B 0.1279 0.3152 0.1703 0.113 Uiso calc R 1 . .
H H24C 0.0335 0.3390 0.0107 0.113 Uiso calc R 1 . .
C C25 0.3329(4) 0.31667(13) 0.0448(4) 0.0618(8) Uani d . 1 . .
H H25A 0.4515 0.3170 0.0918 0.093 Uiso calc R 1 . .
H H25B 0.2938 0.3222 -0.0606 0.093 Uiso calc R 1 . .
H H25C 0.2941 0.2843 0.0614 0.093 Uiso calc R 1 . .
C C26 0.2094(3) 0.22775(11) 0.5084(3) 0.0433(6) Uani d . 1 . .
H H26A 0.1039 0.2160 0.5017 0.052 Uiso calc R 1 . .
H H26B 0.2108 0.2645 0.5151 0.052 Uiso calc R 1 . .
C C27 0.3454(3) 0.20659(10) 0.6471(3) 0.0385(5) Uani d . 1 . .
C C28 0.4192(4) 0.23647(11) 0.7735(3) 0.0506(7) Uani d . 1 . .
H H28 0.3895 0.2705 0.7694 0.061 Uiso calc R 1 . .
C C29 0.5365(4) 0.21660(14) 0.9058(3) 0.0643(8) Uani d . 1 . .
H H29 0.5844 0.2371 0.9900 0.077 Uiso calc R 1 . .
C C30 0.5822(4) 0.16642(15) 0.9128(3) 0.0644(8) Uani d . 1 . .
H H30 0.6591 0.1527 1.0024 0.077 Uiso calc R 1 . .
C C31 0.5143(4) 0.13667(13) 0.7877(4) 0.0630(8) Uani d . 1 . .
H H31 0.5475 0.1030 0.7916 0.076 Uiso calc R 1 . .
C C32 0.3955(4) 0.15661(10) 0.6542(3) 0.0507(6) Uani d . 1 . .
H H32 0.3498 0.1362 0.5696 0.061 Uiso calc R 1 . .
C C33 0.3757(3) 0.22508(9) 0.3639(2) 0.0344(5) Uani d . 1 . .
C C34 0.4547(3) 0.27062(10) 0.4213(3) 0.0414(5) Uani d . 1 . .
H H34 0.4093 0.2930 0.4659 0.050 Uiso calc R 1 . .
C C35 0.6004(3) 0.28346(11) 0.4134(3) 0.0470(6) Uani d . 1 . .
H H35 0.6518 0.3143 0.4514 0.056 Uiso calc R 1 . .
C C36 0.6686(3) 0.24983(11) 0.3485(3) 0.0462(6) Uani d . 1 . .
H H36 0.7653 0.2584 0.3410 0.055 Uiso calc R 1 . .
C C37 0.5936(3) 0.20385(11) 0.2952(3) 0.0414(5) Uani d . 1 . .
H H37 0.6430 0.1810 0.2555 0.050 Uiso calc R 1 . .
C C38 0.4454(3) 0.19078(9) 0.2991(2) 0.0346(5) Uani d . 1 . .
C C39 0.2219(3) 0.13862(9) 0.1633(2) 0.0347(5) Uani d . 1 . .
C C40 0.1538(3) 0.08647(10) 0.1183(3) 0.0399(5) Uani d . 1 . .
C C41 0.2590(4) 0.04589(12) 0.1369(4) 0.0618(8) Uani d . 1 . .
H H41 0.3723 0.0513 0.1747 0.074 Uiso calc R 1 . .
C C42 0.1952(5) -0.00297(13) 0.0990(5) 0.0770(10) Uani d . 1 . .
H H42 0.2665 -0.0302 0.1126 0.092 Uiso calc R 1 . .
C C43 0.0313(5) -0.01128(13) 0.0430(4) 0.0743(10) Uani d . 1 . .
H H43 -0.0097 -0.0441 0.0168 0.089 Uiso calc R 1 . .
C C44 -0.0745(4) 0.02783(13) 0.0242(4) 0.0669(9) Uani d . 1 . .
H H44 -0.1875 0.0218 -0.0140 0.080 Uiso calc R 1 . .
C C45 -0.0137(4) 0.07677(11) 0.0622(3) 0.0526(7) Uani d . 1 . .
H H45 -0.0866 0.1034 0.0498 0.063 Uiso calc R 1 . .
C C46 0.1031(3) 0.18180(9) 0.1194(3) 0.0362(5) Uani d . 1 . .
C C47 0.0810(3) 0.20655(10) 0.2424(3) 0.0396(5) Uani d . 1 . .
C C48 -0.0072(3) 0.19553(10) -0.0206(3) 0.0424(6) Uani d . 1 . .
H H48 -0.0873 0.2185 -0.0233 0.051 Uiso calc R 1 . .
C C49 -0.1540(5) 0.2023(2) -0.2892(4) 0.0953(14) Uani d . 1 . .
H H49A -0.2265 0.2222 -0.2622 0.143 Uiso calc R 1 . .
H H49B -0.2149 0.1749 -0.3529 0.143 Uiso calc R 1 . .
H H49C -0.1084 0.2233 -0.3411 0.143 Uiso calc R 1 . .
C C50 0.0990(4) 0.15021(15) -0.1764(4) 0.0656(9) Uani d . 1 . .
H H50A 0.2077 0.1573 -0.0999 0.098 Uiso calc R 1 . .
H H50B 0.0957 0.1573 -0.2725 0.098 Uiso calc R 1 . .
H H50C 0.0729 0.1151 -0.1715 0.098 Uiso calc R 1 . .

loop_
_atom_site_aniso_label
_atom_site_aniso_U_11
_atom_site_aniso_U_22
_atom_site_aniso_U_33
_atom_site_aniso_U_12
_atom_site_aniso_U_13
_atom_site_aniso_U_23
O1 0.0545(13) 0.0591(13) 0.116(2) 0.0199(11) 0.0279(13) -0.0034(14)
O2 0.0329(9) 0.1096(18) 0.0546(11) 0.0214(10) 0.0135(8) -0.0147(12)
N1 0.0455(12) 0.0397(11) 0.0682(15) 0.0073(10) 0.0186(11) -0.0038(11)
N2 0.0361(11) 0.0416(11) 0.0536(13) -0.0007(9) 0.0180(10) -0.0034(10)
N3 0.0413(13) 0.0622(15) 0.0681(16) -0.0048(11) 0.0175(12) 0.0114(13)
N4 0.0310(9) 0.0552(12) 0.0319(9) 0.0041(9) 0.0151(8) -0.0025(9)
N5 0.0324(10) 0.0427(10) 0.0393(10) 0.0059(8) 0.0139(9) -0.0010(9)
N6 0.0511(13) 0.0698(15) 0.0336(10) 0.0000(12) 0.0110(10) 0.0079(11)
C1 0.070(2) 0.0432(15) 0.085(2) 0.0054(14) 0.0341(18) -0.0158(15)
C2 0.0656(19) 0.0390(14) 0.0534(16) -0.0019(12) 0.0180(14) -0.0040(12)
C3 0.108(3) 0.079(3) 0.076(3) -0.021(2) 0.035(2) -0.028(2)
C4 0.114(4) 0.105(4) 0.101(4) -0.055(3) 0.010(3) -0.028(3)
C5 0.079(3) 0.099(3) 0.115(4) -0.029(3) 0.019(3) 0.022(3)
C6 0.072(2) 0.095(3) 0.086(3) 0.000(2) 0.033(2) 0.020(2)
C7 0.066(2) 0.0657(19) 0.0523(17) -0.0016(16) 0.0167(15) -0.0047(15)
C8 0.0367(13) 0.0426(13) 0.0571(16) 0.0019(10) 0.0184(12) -0.0028(12)
C9 0.0576(18) 0.0663(19) 0.0562(17) 0.0075(15) 0.0220(15) -0.0102(15)
C10 0.0563(18) 0.081(2) 0.0472(16) 0.0087(17) 0.0115(14) 0.0015(16)
C11 0.0450(15) 0.0605(17) 0.0595(18) 0.0118(14) 0.0131(14) 0.0101(15)
C12 0.0353(13) 0.0443(13) 0.0607(17) 0.0044(11) 0.0186(12) -0.0018(12)
C13 0.0296(11) 0.0415(12) 0.0510(14) -0.0006(10) 0.0183(11) 0.0001(11)
C14 0.0328(12) 0.0395(12) 0.0543(15) -0.0053(10) 0.0176(11) 0.0002(11)
C15 0.0436(14) 0.0525(15) 0.0509(15) -0.0154(12) 0.0156(12) -0.0009(13)
C16 0.0627(19) 0.0666(19) 0.0628(19) -0.0213(16) 0.0264(16) -0.0170(16)
C17 0.106(3) 0.101(3) 0.068(2) -0.039(3) 0.043(3) -0.030(2)
C18 0.106(4) 0.124(4) 0.053(2) -0.048(3) 0.024(2) -0.006(2)
C19 0.085(3) 0.102(3) 0.063(2) -0.022(2) 0.011(2) 0.019(2)
C20 0.0540(18) 0.082(2) 0.0628(19) -0.0079(17) 0.0154(15) 0.0126(18)
C21 0.0332(13) 0.0510(15) 0.0534(15) 0.0041(11) 0.0148(12) 0.0076(12)
C22 0.0406(14) 0.0514(15) 0.0709(19) 0.0110(12) 0.0276(14) 0.0037(14)
C23 0.0382(14) 0.0561(17) 0.0598(17) 0.0065(12) 0.0188(13) 0.0109(14)
C24 0.0465(17) 0.080(2) 0.103(3) -0.0055(16) 0.0344(18) 0.020(2)
C25 0.0614(19) 0.0594(18) 0.0644(19) -0.0027(15) 0.0271(16) 0.0008(15)
C26 0.0387(13) 0.0580(15) 0.0384(12) 0.0078(11) 0.0215(11) -0.0030(11)
C27 0.0376(12) 0.0487(13) 0.0354(11) 0.0012(10) 0.0215(10) 0.0004(10)
C28 0.0554(16) 0.0528(16) 0.0432(14) 0.0052(12) 0.0209(12) -0.0048(12)
C29 0.0660(19) 0.079(2) 0.0407(14) 0.0038(17) 0.0168(14) -0.0119(15)
C30 0.0549(18) 0.085(2) 0.0454(16) 0.0136(16) 0.0146(14) 0.0119(16)
C31 0.069(2) 0.0517(16) 0.0672(19) 0.0133(15) 0.0283(17) 0.0141(15)
C32 0.0550(16) 0.0454(14) 0.0479(14) -0.0003(12) 0.0189(13) -0.0027(12)
C33 0.0278(10) 0.0450(12) 0.0286(10) 0.0033(9) 0.0104(9) 0.0007(9)
C34 0.0423(13) 0.0458(14) 0.0370(12) 0.0023(10) 0.0180(11) -0.0049(10)
C35 0.0473(15) 0.0484(14) 0.0426(13) -0.0073(11) 0.0168(12) -0.0031(11)
C36 0.0342(13) 0.0617(16) 0.0437(14) -0.0055(11) 0.0177(11) 0.0025(12)
C37 0.0344(12) 0.0540(14) 0.0371(12) 0.0058(11) 0.0165(10) -0.0002(11)
C38 0.0299(11) 0.0410(12) 0.0286(10) 0.0046(9) 0.0086(9) 0.0013(9)
C39 0.0341(11) 0.0401(12) 0.0307(10) 0.0051(9) 0.0146(9) -0.0009(9)
C40 0.0404(13) 0.0433(13) 0.0334(11) 0.0027(10) 0.0134(10) 0.0000(10)
C41 0.0542(17) 0.0476(15) 0.073(2) 0.0075(14) 0.0173(15) -0.0092(15)
C42 0.082(3) 0.0462(17) 0.091(3) 0.0060(17) 0.026(2) -0.0073(17)
C43 0.091(3) 0.0453(17) 0.068(2) -0.0155(17) 0.018(2) -0.0056(15)
C44 0.0591(19) 0.066(2) 0.0635(19) -0.0203(16) 0.0147(16) 0.0001(16)
C45 0.0459(15) 0.0496(15) 0.0548(16) -0.0038(12) 0.0147(13) 0.0027(13)
C46 0.0301(11) 0.0399(12) 0.0341(11) 0.0030(9) 0.0096(9) 0.0003(10)
C47 0.0322(12) 0.0471(13) 0.0392(12) 0.0082(10) 0.0150(10) 0.0020(11)
C48 0.0351(12) 0.0457(13) 0.0428(13) 0.0030(10) 0.0135(10) 0.0047(11)
C49 0.078(2) 0.147(4) 0.0382(16) 0.010(3) 0.0034(16) 0.020(2)
C50 0.075(2) 0.084(2) 0.0486(16) -0.0062(18) 0.0373(16) -0.0038(16)

loop_
_atom_type_symbol
_atom_type_description
_atom_type_scat_dispersion_real
_atom_type_scat_dispersion_imag
_atom_type_scat_source
C C 0.0033 0.0000 'International Tables Vol C Tables 4.2.6.8 and 6.1.1.4'
H H 0.0000 0.0000 'International Tables Vol C Tables 4.2.6.8 and 6.1.1.4'
N N 0.0061 0.0000 'International Tables Vol C Tables 4.2.6.8 and 6.1.1.4'
O O 0.0106 0.0000 'International Tables Vol C Tables 4.2.6.8 and 6.1.1.4'

loop_
_geom_angle_atom_site_label_1
_geom_angle_atom_site_label_2
_geom_angle_atom_site_label_3
_geom_angle_site_symmetry_1
_geom_angle_site_symmetry_3
_geom_angle
_geom_angle_publ_flag
C22 N1 C8 . . 121.1(2) ?
C22 N1 C1 . . 117.8(2) ?
C8 N1 C1 . . 118.0(2) ?
C14 N2 C13 . . 119.6(2) ?
C23 N3 C24 . . 123.0(3) ?
C23 N3 C25 . . 122.9(3) ?
C24 N3 C25 . . 113.9(3) ?
C47 N4 C33 . . 119.68(19) ?
C47 N4 C26 . . 118.08(19) ?
C33 N4 C26 . . 117.39(19) ?
C39 N5 C38 . . 119.3(2) ?
C48 N6 C50 . . 123.8(2) ?
C48 N6 C49 . . 119.7(3) ?
C50 N6 C49 . . 116.2(3) ?
N1 C1 C2 . . 113.3(2) ?
N1 C1 H1A . . 108.9 ?
C2 C1 H1A . . 108.9 ?
N1 C1 H1B . . 108.9 ?
C2 C1 H1B . . 108.9 ?
H1A C1 H1B . . 107.7 ?
C7 C2 C3 . . 116.7(4) ?
C7 C2 C1 . . 122.5(3) ?
C3 C2 C1 . . 120.8(4) ?
C4 C3 C2 . . 121.6(5) ?
C4 C3 H3 . . 119.2 ?
C2 C3 H3 . . 119.2 ?
C5 C4 C3 . . 120.7(5) ?
C5 C4 H4 . . 119.7 ?
C3 C4 H4 . . 119.7 ?
C4 C5 C6 . . 119.7(5) ?
C4 C5 H5 . . 120.1 ?
C6 C5 H5 . . 120.1 ?
C5 C6 C7 . . 119.9(5) ?
C5 C6 H6 . . 120.1 ?
C7 C6 H6 . . 120.1 ?
C2 C7 C6 . . 121.4(4) ?
C2 C7 H7 . . 119.3 ?
C6 C7 H7 . . 119.3 ?
C9 C8 C13 . . 119.3(2) ?
C9 C8 N1 . . 119.7(3) ?
C13 C8 N1 . . 121.0(3) ?
C10 C9 C8 . . 121.0(3) ?
C10 C9 H9 . . 119.5 ?
C8 C9 H9 . . 119.5 ?
C11 C10 C9 . . 119.9(3) ?
C11 C10 H10 . . 120.1 ?
C9 C10 H10 . . 120.1 ?
C12 C11 C10 . . 120.1(3) ?
C12 C11 H11 . . 119.9 ?
C10 C11 H11 . . 119.9 ?
C11 C12 C13 . . 121.0(3) ?
C11 C12 H12 . . 119.5 ?
C13 C12 H12 . . 119.5 ?
C8 C13 C12 . . 118.7(2) ?
C8 C13 N2 . . 123.9(2) ?
C12 C13 N2 . . 117.3(2) ?
N2 C14 C21 . . 125.0(2) ?
N2 C14 C15 . . 116.4(2) ?
C21 C14 C15 . . 118.2(2) ?
C20 C15 C16 . . 118.9(3) ?
C20 C15 C14 . . 121.6(3) ?
C16 C15 C14 . . 119.4(3) ?
C17 C16 C15 . . 119.9(4) ?
C17 C16 H16 . . 120.0 ?
C15 C16 H16 . . 120.0 ?
C16 C17 C18 . . 120.2(4) ?
C16 C17 H17 . . 119.9 ?
C18 C17 H17 . . 119.9 ?
C19 C18 C17 . . 120.3(4) ?
C19 C18 H18 . . 119.9 ?
C17 C18 H18 . . 119.9 ?
C18 C19 C20 . . 120.1(4) ?
C18 C19 H19 . . 119.9 ?
C20 C19 H19 . . 119.9 ?
C15 C20 C19 . . 120.5(4) ?
C15 C20 H20 . . 119.7 ?
C19 C20 H20 . . 119.7 ?
C23 C21 C14 . . 131.2(3) ?
C23 C21 C22 . . 113.5(3) ?
C14 C21 C22 . . 114.7(2) ?
O1 C22 N1 . . 121.2(3) ?
O1 C22 C21 . . 122.5(3) ?
N1 C22 C21 . . 116.2(2) ?
N3 C23 C21 . . 132.5(3) ?
N3 C23 H23 . . 113.7 ?
C21 C23 H23 . . 113.7 ?
N3 C24 H24A . . 109.5 ?
N3 C24 H24B . . 109.5 ?
H24A C24 H24B . . 109.5 ?
N3 C24 H24C . . 109.5 ?
H24A C24 H24C . . 109.5 ?
H24B C24 H24C . . 109.5 ?
N3 C25 H25A . . 109.5 ?
N3 C25 H25B . . 109.5 ?
H25A C25 H25B . . 109.5 ?
N3 C25 H25C . . 109.5 ?
H25A C25 H25C . . 109.5 ?
H25B C25 H25C . . 109.5 ?
N4 C26 C27 . . 112.6(2) ?
N4 C26 H26A . . 109.1 ?
C27 C26 H26A . . 109.1 ?
N4 C26 H26B . . 109.1 ?
C27 C26 H26B . . 109.1 ?
H26A C26 H26B . . 107.8 ?
C28 C27 C32 . . 118.5(2) ?
C28 C27 C26 . . 120.2(2) ?
C32 C27 C26 . . 121.2(2) ?
C27 C28 C29 . . 121.1(3) ?
C27 C28 H28 . . 119.5 ?
C29 C28 H28 . . 119.5 ?
C30 C29 C28 . . 119.9(3) ?
C30 C29 H29 . . 120.0 ?
C28 C29 H29 . . 120.0 ?
C31 C30 C29 . . 119.8(3) ?
C31 C30 H30 . . 120.1 ?
C29 C30 H30 . . 120.1 ?
C30 C31 C32 . . 120.3(3) ?
C30 C31 H31 . . 119.8 ?
C32 C31 H31 . . 119.8 ?
C27 C32 C31 . . 120.3(3) ?
C27 C32 H32 . . 119.8 ?
C31 C32 H32 . . 119.8 ?
C34 C33 C38 . . 119.7(2) ?
C34 C33 N4 . . 120.1(2) ?
C38 C33 N4 . . 120.2(2) ?
C33 C34 C35 . . 121.1(2) ?
C33 C34 H34 . . 119.5 ?
C35 C34 H34 . . 119.5 ?
C36 C35 C34 . . 119.3(3) ?
C36 C35 H35 . . 120.4 ?
C34 C35 H35 . . 120.4 ?
C37 C36 C35 . . 120.1(2) ?
C37 C36 H36 . . 120.0 ?
C35 C36 H36 . . 120.0 ?
C36 C37 C38 . . 121.4(2) ?
C36 C37 H37 . . 119.3 ?
C38 C37 H37 . . 119.3 ?
C37 C38 N5 . . 118.6(2) ?
C37 C38 C33 . . 118.4(2) ?
N5 C38 C33 . . 122.8(2) ?
N5 C39 C46 . . 124.5(2) ?
N5 C39 C40 . . 117.5(2) ?
C46 C39 C40 . . 117.8(2) ?
C45 C40 C41 . . 118.1(3) ?
C45 C40 C39 . . 121.6(2) ?
C41 C40 C39 . . 120.2(2) ?
C40 C41 C42 . . 120.0(3) ?
C40 C41 H41 . . 120.0 ?
C42 C41 H41 . . 120.0 ?
C43 C42 C41 . . 120.7(3) ?
C43 C42 H42 . . 119.7 ?
C41 C42 H42 . . 119.7 ?
C42 C43 C44 . . 120.5(3) ?
C42 C43 H43 . . 119.7 ?
C44 C43 H43 . . 119.7 ?
C43 C44 C45 . . 119.9(3) ?
C43 C44 H44 . . 120.1 ?
C45 C44 H44 . . 120.1 ?
C40 C45 C44 . . 120.8(3) ?
C40 C45 H45 . . 119.6 ?
C44 C45 H45 . . 119.6 ?
C48 C46 C47 . . 115.5(2) ?
C48 C46 C39 . . 127.9(2) ?
C47 C46 C39 . . 115.57(19) ?
O2 C47 N4 . . 120.7(2) ?
O2 C47 C46 . . 124.4(2) ?
N4 C47 C46 . . 114.92(19) ?
N6 C48 C46 . . 131.1(3) ?
N6 C48 H48 . . 114.5 ?
C46 C48 H48 . . 114.5 ?
N6 C49 H49A . . 109.5 ?
N6 C49 H49B . . 109.5 ?
H49A C49 H49B . . 109.5 ?
N6 C49 H49C . . 109.5 ?
H49A C49 H49C . . 109.5 ?
H49B C49 H49C . . 109.5 ?
N6 C50 H50A . . 109.5 ?
N6 C50 H50B . . 109.5 ?
H50A C50 H50B . . 109.5 ?
N6 C50 H50C . . 109.5 ?
H50A C50 H50C . . 109.5 ?
H50B C50 H50C . . 109.5 ?

loop_
_geom_bond_atom_site_label_1
_geom_bond_atom_site_label_2
_geom_bond_site_symmetry_2
_geom_bond_distance
_geom_bond_publ_flag
O1 C22 . 1.231(3) ?
O2 C47 . 1.216(3) ?
N1 C22 . 1.352(4) ?
N1 C8 . 1.425(3) ?
N1 C1 . 1.480(4) ?
N2 C14 . 1.288(3) ?
N2 C13 . 1.403(3) ?
N3 C23 . 1.328(4) ?
N3 C24 . 1.438(4) ?
N3 C25 . 1.458(5) ?
N4 C47 . 1.383(3) ?
N4 C33 . 1.432(3) ?
N4 C26 . 1.469(3) ?
N5 C39 . 1.286(3) ?
N5 C38 . 1.402(3) ?
N6 C48 . 1.332(4) ?
N6 C50 . 1.444(4) ?
N6 C49 . 1.461(4) ?
C1 C2 . 1.499(5) ?
C1 H1A . 0.9700 ?
C1 H1B . 0.9700 ?
C2 C7 . 1.375(5) ?
C2 C3 . 1.377(5) ?
C3 C4 . 1.376(8) ?
C3 H3 . 0.9300 ?
C4 C5 . 1.333(9) ?
C4 H4 . 0.9300 ?
C5 C6 . 1.367(7) ?
C5 H5 . 0.9300 ?
C6 C7 . 1.379(5) ?
C6 H6 . 0.9300 ?
C7 H7 . 0.9300 ?
C8 C9 . 1.386(4) ?
C8 C13 . 1.398(4) ?
C9 C10 . 1.379(5) ?
C9 H9 . 0.9300 ?
C10 C11 . 1.372(5) ?
C10 H10 . 0.9300 ?
C11 C12 . 1.371(4) ?
C11 H11 . 0.9300 ?
C12 C13 . 1.397(4) ?
C12 H12 . 0.9300 ?
C14 C21 . 1.488(4) ?
C14 C15 . 1.489(4) ?
C15 C20 . 1.375(5) ?
C15 C16 . 1.394(5) ?
C16 C17 . 1.380(5) ?
C16 H16 . 0.9300 ?
C17 C18 . 1.388(8) ?
C17 H17 . 0.9300 ?
C18 C19 . 1.346(7) ?
C18 H18 . 0.9300 ?
C19 C20 . 1.399(6) ?
C19 H19 . 0.9300 ?
C20 H20 . 0.9300 ?
C21 C23 . 1.360(4) ?
C21 C22 . 1.489(4) ?
C23 H23 . 0.9300 ?
C24 H24A . 0.9600 ?
C24 H24B . 0.9600 ?
C24 H24C . 0.9600 ?
C25 H25A . 0.9600 ?
C25 H25B . 0.9600 ?
C25 H25C . 0.9600 ?
C26 C27 . 1.497(4) ?
C26 H26A . 0.9700 ?
C26 H26B . 0.9700 ?
C27 C28 . 1.383(4) ?
C27 C32 . 1.382(4) ?
C28 C29 . 1.382(4) ?
C28 H28 . 0.9300 ?
C29 C30 . 1.375(5) ?
C29 H29 . 0.9300 ?
C30 C31 . 1.369(5) ?
C30 H30 . 0.9300 ?
C31 C32 . 1.395(4) ?
C31 H31 . 0.9300 ?
C32 H32 . 0.9300 ?
C33 C34 . 1.383(3) ?
C33 C38 . 1.403(3) ?
C34 C35 . 1.385(4) ?
C34 H34 . 0.9300 ?
C35 C36 . 1.384(4) ?
C35 H35 . 0.9300 ?
C36 C37 . 1.374(4) ?
C36 H36 . 0.9300 ?
C37 C38 . 1.391(3) ?
C37 H37 . 0.9300 ?
C39 C46 . 1.488(3) ?
C39 C40 . 1.490(4) ?
C40 C45 . 1.382(4) ?
C40 C41 . 1.384(4) ?
C41 C42 . 1.391(5) ?
C41 H41 . 0.9300 ?
C42 C43 . 1.346(5) ?
C42 H42 . 0.9300 ?
C43 C44 . 1.357(5) ?
C43 H43 . 0.9300 ?
C44 C45 . 1.385(4) ?
C44 H44 . 0.9300 ?
C45 H45 . 0.9300 ?
C46 C48 . 1.360(3) ?
C46 C47 . 1.472(3) ?
C48 H48 . 0.9300 ?
C49 H49A . 0.9600 ?
C49 H49B . 0.9600 ?
C49 H49C . 0.9600 ?
C50 H50A . 0.9600 ?
C50 H50B . 0.9600 ?
C50 H50C . 0.9600 ?

loop_
_geom_torsion_atom_site_label_1
_geom_torsion_atom_site_label_2
_geom_torsion_atom_site_label_3
_geom_torsion_atom_site_label_4
_geom_torsion_site_symmetry_1
_geom_torsion_site_symmetry_2
_geom_torsion_site_symmetry_3
_geom_torsion_site_symmetry_4
_geom_torsion
_geom_torsion_publ_flag
C22 N1 C1 C2 . . . . -147.1(3) ?
C8 N1 C1 C2 . . . . 52.7(4) ?
N1 C1 C2 C7 . . . . 40.1(5) ?
N1 C1 C2 C3 . . . . -142.6(4) ?
C7 C2 C3 C4 . . . . 0.8(6) ?
C1 C2 C3 C4 . . . . -176.6(4) ?
C2 C3 C4 C5 . . . . -0.3(8) ?
C3 C4 C5 C6 . . . . -0.5(9) ?
C4 C5 C6 C7 . . . . 0.8(8) ?
C3 C2 C7 C6 . . . . -0.5(5) ?
C1 C2 C7 C6 . . . . 176.8(3) ?
C5 C6 C7 C2 . . . . -0.2(6) ?
C22 N1 C8 C9 . . . . -121.1(3) ?
C1 N1 C8 C9 . . . . 38.4(4) ?
C22 N1 C8 C13 . . . . 62.2(4) ?
C1 N1 C8 C13 . . . . -138.3(3) ?
C13 C8 C9 C10 . . . . 0.4(5) ?
N1 C8 C9 C10 . . . . -176.3(3) ?
C8 C9 C10 C11 . . . . 0.8(5) ?
C9 C10 C11 C12 . . . . 0.4(5) ?
C10 C11 C12 C13 . . . . -2.8(4) ?
C9 C8 C13 C12 . . . . -2.7(4) ?
N1 C8 C13 C12 . . . . 174.0(2) ?
C9 C8 C13 N2 . . . . -179.2(3) ?
N1 C8 C13 N2 . . . . -2.6(4) ?
C11 C12 C13 C8 . . . . 3.9(4) ?
C11 C12 C13 N2 . . . . -179.3(3) ?
C14 N2 C13 C8 . . . . -44.4(4) ?
C14 N2 C13 C12 . . . . 139.0(2) ?
C13 N2 C14 C21 . . . . 4.4(4) ?
C13 N2 C14 C15 . . . . 177.8(2) ?
N2 C14 C15 C20 . . . . -150.9(3) ?
C21 C14 C15 C20 . . . . 22.9(4) ?
N2 C14 C15 C16 . . . . 25.1(4) ?
C21 C14 C15 C16 . . . . -161.1(3) ?
C20 C15 C16 C17 . . . . 1.9(5) ?
C14 C15 C16 C17 . . . . -174.2(3) ?
C15 C16 C17 C18 . . . . -0.6(6) ?
C16 C17 C18 C19 . . . . -0.9(7) ?
C17 C18 C19 C20 . . . . 1.0(7) ?
C16 C15 C20 C19 . . . . -1.8(5) ?
C14 C15 C20 C19 . . . . 174.2(3) ?
C18 C19 C20 C15 . . . . 0.4(6) ?
N2 C14 C21 C23 . . . . -128.0(3) ?
C15 C14 C21 C23 . . . . 58.7(4) ?
N2 C14 C21 C22 . . . . 62.0(4) ?
C15 C14 C21 C22 . . . . -111.3(3) ?
C8 N1 C22 O1 . . . . 153.5(3) ?
C1 N1 C22 O1 . . . . -6.1(5) ?
C8 N1 C22 C21 . . . . -29.0(4) ?
C1 N1 C22 C21 . . . . 171.4(3) ?
C23 C21 C22 O1 . . . . -39.9(4) ?
C14 C21 C22 O1 . . . . 131.8(3) ?
C23 C21 C22 N1 . . . . 142.6(3) ?
C14 C21 C22 N1 . . . . -45.6(4) ?
C24 N3 C23 C21 . . . . 175.1(3) ?
C25 N3 C23 C21 . . . . 1.0(5) ?
C14 C21 C23 N3 . . . . 10.9(6) ?
C22 C21 C23 N3 . . . . -179.0(3) ?
C47 N4 C26 C27 . . . . 148.3(2) ?
C33 N4 C26 C27 . . . . -56.4(3) ?
N4 C26 C27 C28 . . . . 138.3(3) ?
N4 C26 C27 C32 . . . . -44.3(3) ?
C32 C27 C28 C29 . . . . -2.2(4) ?
C26 C27 C28 C29 . . . . 175.3(3) ?
C27 C28 C29 C30 . . . . 0.5(5) ?
C28 C29 C30 C31 . . . . 1.6(5) ?
C29 C30 C31 C32 . . . . -1.8(5) ?
C28 C27 C32 C31 . . . . 2.0(4) ?
C26 C27 C32 C31 . . . . -175.5(3) ?
C30 C31 C32 C27 . . . . 0.1(5) ?
C47 N4 C33 C34 . . . . 117.1(2) ?
C26 N4 C33 C34 . . . . -37.8(3) ?
C47 N4 C33 C38 . . . . -63.7(3) ?
C26 N4 C33 C38 . . . . 141.4(2) ?
C38 C33 C34 C35 . . . . 1.2(4) ?
N4 C33 C34 C35 . . . . -179.6(2) ?
C33 C34 C35 C36 . . . . -0.7(4) ?
C34 C35 C36 C37 . . . . -1.2(4) ?
C35 C36 C37 C38 . . . . 2.7(4) ?
C36 C37 C38 N5 . . . . -178.1(2) ?
C36 C37 C38 C33 . . . . -2.1(3) ?
C39 N5 C38 C37 . . . . -136.3(2) ?
C39 N5 C38 C33 . . . . 48.0(3) ?
C34 C33 C38 C37 . . . . 0.2(3) ?
N4 C33 C38 C37 . . . . -179.0(2) ?
C34 C33 C38 N5 . . . . 175.9(2) ?
N4 C33 C38 N5 . . . . -3.3(3) ?
C38 N5 C39 C46 . . . . -2.0(3) ?
C38 N5 C39 C40 . . . . -176.3(2) ?
N5 C39 C40 C45 . . . . 163.1(2) ?
C46 C39 C40 C45 . . . . -11.5(3) ?
N5 C39 C40 C41 . . . . -14.6(4) ?
C46 C39 C40 C41 . . . . 170.7(3) ?
C45 C40 C41 C42 . . . . 0.2(5) ?
C39 C40 C41 C42 . . . . 178.0(3) ?
C40 C41 C42 C43 . . . . 0.6(6) ?
C41 C42 C43 C44 . . . . -0.9(6) ?
C42 C43 C44 C45 . . . . 0.4(6) ?
C41 C40 C45 C44 . . . . -0.7(4) ?
C39 C40 C45 C44 . . . . -178.5(3) ?
C43 C44 C45 C40 . . . . 0.4(5) ?
N5 C39 C46 C48 . . . . 127.8(3) ?
C40 C39 C46 C48 . . . . -57.9(3) ?
N5 C39 C46 C47 . . . . -64.5(3) ?
C40 C39 C46 C47 . . . . 109.8(2) ?
C33 N4 C47 O2 . . . . -144.3(3) ?
C26 N4 C47 O2 . . . . 10.4(4) ?
C33 N4 C47 C46 . . . . 37.1(3) ?
C26 N4 C47 C46 . . . . -168.2(2) ?
C48 C46 C47 O2 . . . . 30.9(4) ?
C39 C46 C47 O2 . . . . -138.3(3) ?
C48 C46 C47 N4 . . . . -150.5(2) ?
C39 C46 C47 N4 . . . . 40.2(3) ?
C50 N6 C48 C46 . . . . -5.8(5) ?
C49 N6 C48 C46 . . . . 179.4(3) ?
C47 C46 C48 N6 . . . . 178.1(3) ?
C39 C46 C48 N6 . . . . -14.2(5) ?
